data_7047840
loop_
_publ_author_name
'Bera, Sudip Kumar'
'Panda, Sanjib'
'Dey Baksi, Sourajit'
'Lahiri, Goutam Kumar'

_publ_section_title
;
 Diverse modes of functionalisation of ruthenium coordinated
 \b-ketoiminate analogues.
;
_journal_issue 44
_journal_name_full 'Dalton transactions (Cambridge, England : 2003)'
_journal_page_first 15897
_journal_page_last 15906
_journal_paper_doi 10.1039/c8dt02940g
_journal_volume 47
_journal_year 2018
_chemical_formula_moiety 'C21 H25 Cl N2 O5 Ru'
_chemical_formula_sum 'C21 H25 Cl N2 O5 Ru'
_chemical_formula_weight 521.95
_chemical_name_systematic 4b
_space_group_crystal_system triclinic
_space_group_IT_number 2
_space_group_name_Hall '-P 1'
_space_group_name_H-M_alt 'P -1'
_symmetry_space_group_name_Hall '-P 1'
_symmetry_space_group_name_H-M 'P -1'
_atom_sites_solution_hydrogens mixed
_atom_sites_solution_primary dual
_audit_creation_date 2018-04-02
_audit_creation_method
;
Olex2 1.2
(compiled 2017.08.10 svn.r3458 for OlexSys, GUI svn.r5381)
;
_audit_update_record
;
2018-04-04 deposited with the CCDC.
2018-10-19 downloaded from the CCDC.
;
_cell_angle_alpha 107.004(2)
_cell_angle_beta 109.034(2)
_cell_angle_gamma 99.357(2)
_cell_formula_units_Z 2
_cell_length_a 9.7016(3)
_cell_length_b 11.2609(3)
_cell_length_c 11.3567(3)
_cell_measurement_reflns_used 20277
_cell_measurement_temperature 150(2)
_cell_measurement_theta_max 31.3450
_cell_measurement_theta_min 2.2570
_cell_volume 1074.96(6)
_computing_cell_refinement 'CrysAlisPro 1.171.38.43 (Rigaku OD, 2015)'
_computing_data_collection 'CrysAlisPro 1.171.38.43 (Rigaku OD, 2015)'
_computing_data_reduction 'CrysAlisPro 1.171.38.43 (Rigaku OD, 2015)'
_computing_molecular_graphics 'Olex2 (Dolomanov et al., 2009)'
_computing_publication_material 'Olex2 (Dolomanov et al., 2009)'
_computing_structure_refinement 'ShelXL (Sheldrick, 2015)'
_computing_structure_solution 'ShelXT (Sheldrick, 2015)'
_diffrn_ambient_temperature 150(2)
_diffrn_detector 'CCD plate'
_diffrn_detector_area_resol_mean 28.5714
_diffrn_detector_type 'Rigaku Saturn724+'
_diffrn_measured_fraction_theta_full 0.999
_diffrn_measured_fraction_theta_max 0.999
_diffrn_measurement_details
;
List of Runs (angles in degrees, time in seconds):

  # Type    Start    End  Width  t~exp~   \w     \q     \k     \f   Frames
#--------------------------------------------------------------------------
  1  \w   -110.00  19.00   0.50    8.00    --  -20.00 -72.00-108.00  258
  2  \w    -98.00  19.00   0.50    8.00    --  -20.00 -72.00 108.00  234
  3  \w    -50.50  15.00   0.50    8.00    --  -20.00  72.00  36.00  131
  4  \w    -30.00  43.00   0.50    8.00    --  -20.00   0.00  36.00  146
  5  \w    -35.00  -5.00   0.50    8.00    --  -20.00 -72.00-180.00   60
  6  \w    -96.00  39.00   0.50    8.00    --  -20.00   0.00 -36.00  270
  7  \w    -87.00  19.00   0.50    8.00    --  -20.00 -72.00 -36.00  212
  8  \w    -59.00   8.50   0.50    8.00    --  -20.00  72.00-180.00  135
  9  \w    -58.00  70.00   0.50    8.00    --  -20.00  72.00-108.00  256
 10  \w    -42.00 -10.00   0.50    8.00    --  -20.00  72.00 108.00   64
 11  \w    -59.00 -28.50   0.50    8.00    --  -20.00  72.00 -36.00   61
 12  \w   -110.00  -0.50   0.50    8.00    --  -20.00   0.00 108.00  219
 13  \w   -110.00  -0.50   0.50    8.00    --  -20.00   0.00 108.00  219
;
_diffrn_measurement_device 'abstract diffractometer'
_diffrn_measurement_device_type 'dtrek-CrysAlisPro-abstract goniometer imported rigaku-d*trek images'
_diffrn_measurement_method '\w scans'
_diffrn_measurement_specimen_support 'Mitegen 50um'
_diffrn_orient_matrix_type 'CrysAlisPro convention (1999,Acta A55,543-557)'
_diffrn_orient_matrix_UB_11 -0.0677993000
_diffrn_orient_matrix_UB_12 0.0170376000
_diffrn_orient_matrix_UB_13 -0.0256657000
_diffrn_orient_matrix_UB_21 -0.0372137000
_diffrn_orient_matrix_UB_22 -0.0412097000
_diffrn_orient_matrix_UB_23 0.0239530000
_diffrn_orient_matrix_UB_31 0.0230246000
_diffrn_orient_matrix_UB_32 0.0522924000
_diffrn_orient_matrix_UB_33 0.0618592000
_diffrn_radiation_collimation 0.3
_diffrn_radiation_monochromator graphite
_diffrn_radiation_probe x-ray
_diffrn_radiation_type MoK\a
_diffrn_radiation_wavelength 0.71073
_diffrn_reflns_av_R_equivalents 0.0481
_diffrn_reflns_av_unetI/netI 0.0279
_diffrn_reflns_Laue_measured_fraction_full 0.999
_diffrn_reflns_Laue_measured_fraction_max 0.999
_diffrn_reflns_limit_h_max 11
_diffrn_reflns_limit_h_min -11
_diffrn_reflns_limit_k_max 13
_diffrn_reflns_limit_k_min -13
_diffrn_reflns_limit_l_max 13
_diffrn_reflns_limit_l_min -13
_diffrn_reflns_number 22624
_diffrn_reflns_point_group_measured_fraction_full 0.999
_diffrn_reflns_point_group_measured_fraction_max 0.999
_diffrn_reflns_theta_full 24.998
_diffrn_reflns_theta_max 24.998
_diffrn_reflns_theta_min 1.973
_diffrn_source 'fine-focus sealed X-ray tube'
_diffrn_source_current 24.0
_diffrn_source_power 1.2
_diffrn_source_target Mo
_diffrn_source_type 'Enhance (Mo) X-ray Source'
_diffrn_source_voltage 50.0
_exptl_absorpt_coefficient_mu 0.889
_exptl_absorpt_correction_T_max 1.00000
_exptl_absorpt_correction_T_min 0.75518
_exptl_absorpt_correction_type multi-scan
_exptl_absorpt_process_details
;
CrysAlisPro 1.171.38.43 (Rigaku Oxford Diffraction, 2015)
Empirical absorption correction using spherical harmonics,
 implemented in SCALE3 ABSPACK scaling algorithm.
;
_exptl_crystal_colour purple
_exptl_crystal_density_diffrn 1.613
_exptl_crystal_density_method 'not measured'
_exptl_crystal_description block
_exptl_crystal_F_000 532
_exptl_crystal_recrystallization_method 'Re-crystallisation from solvent'
_exptl_crystal_size_max 0.365
_exptl_crystal_size_mid 0.325
_exptl_crystal_size_min 0.102
_refine_diff_density_max 0.443
_refine_diff_density_min -0.723
_refine_diff_density_rms 0.134
_refine_ls_extinction_method none
_refine_ls_goodness_of_fit_ref 1.057
_refine_ls_hydrogen_treatment mixed
_refine_ls_matrix_type full
_refine_ls_number_parameters 281
_refine_ls_number_reflns 3784
_refine_ls_number_restraints 0
_refine_ls_restrained_S_all 1.057
_refine_ls_R_factor_all 0.0273
_refine_ls_R_factor_gt 0.0237
_refine_ls_shift/su_max 0.000
_refine_ls_shift/su_mean 0.000
_refine_ls_structure_factor_coef Fsqd
_refine_ls_weighting_details 'w=1/[\s^2^(Fo^2^)+(0.0270P)^2^+0.9670P] where P=(Fo^2^+2Fc^2^)/3'
_refine_ls_weighting_scheme calc
_refine_ls_wR_factor_gt 0.0550
_refine_ls_wR_factor_ref 0.0563
_reflns_Friedel_coverage 0.000
_reflns_number_gt 3622
_reflns_number_total 3784
_reflns_threshold_expression 'I > 2\s(I)'
_cod_data_source_file c8dt02940g2.cif
_cod_data_source_block 4b
_cod_depositor_comments 'Adding full bibliography for 7047833--7047841.cif.'
_cod_database_code 7047840
_shelx_shelxl_version_number 2017/1
_chemical_oxdiff_formula 'C23 H30 N1 O6 Cl1 Ru1'
_shelx_space_group_comment
;
The symmetry employed for this shelxl refinement is uniquely defined
by the following loop, which should always be used as a source of
symmetry information in preference to the above space-group names.
They are only intended as comments.
;
_reflns_odcompleteness_completeness 100.00
_reflns_odcompleteness_iscentric 1
_reflns_odcompleteness_theta 26.32
_olex2_refinement_description
;
1. Fixed Uiso
 At 1.2 times of:
  All C(H) groups
 At 1.5 times of:
  All C(H,H,H) groups
2.a Aromatic/amide H refined with riding coordinates:
 C7(H7), C8(H8), C10(H10), C14(H14), C19(H19), C11(H11)
2.b Idealised Me refined as rotating group:
 C17(H17A,H17B,H17C), C1(H1A,H1B,H1C), C5(H5A,H5B,H5C), C16(H16A,H16B,H16C),
 C21(H21A,H21B,H21C), C12(H12A,H12B,H12C)
;
_olex2_submission_special_instructions 'No special instructions were received'
_oxdiff_exptl_absorpt_empirical_details
;
Empirical correction (ABSPACK) includes:
- Absorption correction using spherical harmonics
- Frame scaling
- Detector area scaling
;
_oxdiff_exptl_absorpt_empirical_full_max 2.867
_oxdiff_exptl_absorpt_empirical_full_min 0.586

loop_
_space_group_symop_operation_xyz
'x, y, z'
'-x, -y, -z'

loop_
_atom_site_label
_atom_site_type_symbol
_atom_site_fract_x
_atom_site_fract_y
_atom_site_fract_z
_atom_site_U_iso_or_equiv
_atom_site_adp_type
_atom_site_occupancy
_atom_site_site_symmetry_order
_atom_site_calc_flag
_atom_site_refinement_flags_posn
Ru1 Ru 0.72142(2) 0.18285(2) 0.52125(2) 0.01349(7) Uani 1 1 d .
Cl1 Cl 0.95761(6) 0.83291(5) 0.93896(5) 0.02310(12) Uani 1 1 d .
O4 O 0.61939(16) 0.23014(13) 0.65351(14) 0.0169(3) Uani 1 1 d .
O3 O 0.93596(16) 0.26857(13) 0.67129(14) 0.0174(3) Uani 1 1 d .
O2 O 0.72658(16) 0.02298(13) 0.56905(14) 0.0167(3) Uani 1 1 d .
O1 O 0.81945(16) 0.13317(13) 0.39049(14) 0.0170(3) Uani 1 1 d .
O5 O 0.5598(2) 0.20717(15) 0.12125(15) 0.0311(4) Uani 1 1 d .
N1 N 0.5296(2) 0.08946(17) 0.36756(17) 0.0159(4) Uani 1 1 d .
N2 N 0.71227(19) 0.33696(15) 0.47343(16) 0.0144(3) Uani 1 1 d .
C7 C 0.9250(2) 0.5244(2) 0.6379(2) 0.0183(4) Uani 1 1 d .
H7 H 0.989069 0.490185 0.600897 0.022 Uiso 1 1 calc R
C17 C 1.1251(3) 0.3725(2) 0.8874(2) 0.0247(5) Uani 1 1 d .
H17A H 1.176435 0.306744 0.874076 0.037 Uiso 1 1 calc GR
H17B H 1.134259 0.402799 0.978659 0.037 Uiso 1 1 calc GR
H17C H 1.170288 0.443389 0.868686 0.037 Uiso 1 1 calc GR
C1 C 0.3605(3) 0.0051(2) 0.1307(2) 0.0251(5) Uani 1 1 d .
H1A H 0.396105 -0.046770 0.069958 0.038 Uiso 1 1 calc GR
H1B H 0.299783 0.051239 0.087100 0.038 Uiso 1 1 calc GR
H1C H 0.300128 -0.049905 0.157072 0.038 Uiso 1 1 calc GR
C8 C 0.9833(2) 0.6401(2) 0.7476(2) 0.0196(4) Uani 1 1 d .
H8 H 1.086177 0.684633 0.784261 0.024 Uiso 1 1 calc R
C10 C 0.7337(2) 0.6238(2) 0.7488(2) 0.0177(4) Uani 1 1 d .
H10 H 0.670040 0.657359 0.786831 0.021 Uiso 1 1 calc R
C5 C 0.6799(2) 0.4511(2) 0.3147(2) 0.0189(4) Uani 1 1 d .
H5A H 0.581230 0.455848 0.264685 0.028 Uiso 1 1 calc GR
H5B H 0.739316 0.445907 0.261331 0.028 Uiso 1 1 calc GR
H5C H 0.730079 0.527072 0.395203 0.028 Uiso 1 1 calc GR
C16 C 0.7464(3) -0.1875(2) 0.5436(2) 0.0268(5) Uani 1 1 d .
H16A H 0.771236 -0.158482 0.638367 0.040 Uiso 1 1 calc GR
H16B H 0.815291 -0.234039 0.522894 0.040 Uiso 1 1 calc GR
H16C H 0.644074 -0.243520 0.496224 0.040 Uiso 1 1 calc GR
C20 C 0.6925(3) 0.28499(19) 0.7800(2) 0.0189(4) Uani 1 1 d .
C13 C 0.8324(2) 0.0189(2) 0.3477(2) 0.0182(4) Uani 1 1 d .
C21 C 0.5939(3) 0.3086(2) 0.8573(2) 0.0264(5) Uani 1 1 d .
H21A H 0.575943 0.391395 0.865485 0.040 Uiso 1 1 calc GR
H21B H 0.644014 0.307491 0.945016 0.040 Uiso 1 1 calc GR
H21C H 0.498554 0.241884 0.810923 0.040 Uiso 1 1 calc GR
C9 C 0.8865(2) 0.68806(19) 0.80148(19) 0.0167(4) Uani 1 1 d .
C6 C 0.7716(2) 0.46007(19) 0.5836(2) 0.0150(4) Uani 1 1 d .
C15 C 0.7596(2) -0.07257(19) 0.5021(2) 0.0182(4) Uani 1 1 d .
C3 C 0.5790(2) 0.2095(2) 0.2349(2) 0.0191(4) Uani 1 1 d .
C4 C 0.6628(2) 0.33331(19) 0.3504(2) 0.0157(4) Uani 1 1 d .
C2 C 0.4933(2) 0.09946(19) 0.2517(2) 0.0170(4) Uani 1 1 d .
C14 C 0.8051(3) -0.0783(2) 0.3972(2) 0.0212(5) Uani 1 1 d .
H14 H 0.819209 -0.156666 0.354609 0.025 Uiso 1 1 calc R
C18 C 0.9600(2) 0.31684(18) 0.7949(2) 0.0177(4) Uani 1 1 d .
C19 C 0.8500(3) 0.3246(2) 0.8488(2) 0.0208(5) Uani 1 1 d .
H19 H 0.886154 0.360528 0.941805 0.025 Uiso 1 1 calc R
C12 C 0.8814(3) -0.0100(2) 0.2330(2) 0.0293(5) Uani 1 1 d .
H12A H 0.794761 -0.060743 0.151037 0.044 Uiso 1 1 calc GR
H12B H 0.955028 -0.057569 0.246782 0.044 Uiso 1 1 calc GR
H12C H 0.925988 0.069714 0.227402 0.044 Uiso 1 1 calc GR
C11 C 0.6761(2) 0.50908(19) 0.6388(2) 0.0170(4) Uani 1 1 d .
H11 H 0.573061 0.464997 0.602087 0.020 Uiso 1 1 calc R
H1 H 0.467(3) 0.035(2) 0.370(2) 0.017(6) Uiso 1 1 d .

loop_
_atom_site_aniso_label
_atom_site_aniso_U_11
_atom_site_aniso_U_22
_atom_site_aniso_U_33
_atom_site_aniso_U_23
_atom_site_aniso_U_13
_atom_site_aniso_U_12
Ru1 0.01777(10) 0.01062(10) 0.01167(10) 0.00463(7) 0.00476(7) 0.00427(7)
Cl1 0.0299(3) 0.0142(3) 0.0188(3) 0.0019(2) 0.0071(2) 0.0033(2)
O4 0.0208(8) 0.0150(7) 0.0143(7) 0.0049(6) 0.0066(6) 0.0050(6)
O3 0.0202(8) 0.0159(7) 0.0157(7) 0.0061(6) 0.0062(6) 0.0055(6)
O2 0.0217(8) 0.0135(7) 0.0152(7) 0.0065(6) 0.0065(6) 0.0053(6)
O1 0.0206(8) 0.0149(7) 0.0160(7) 0.0059(6) 0.0076(6) 0.0054(6)
O5 0.0525(11) 0.0233(8) 0.0153(8) 0.0079(7) 0.0126(8) 0.0054(8)
N1 0.0179(9) 0.0127(9) 0.0173(9) 0.0059(7) 0.0072(7) 0.0039(7)
N2 0.0155(9) 0.0118(8) 0.0161(9) 0.0042(7) 0.0073(7) 0.0039(7)
C7 0.0202(11) 0.0160(10) 0.0219(11) 0.0076(9) 0.0105(9) 0.0076(8)
C17 0.0259(12) 0.0218(11) 0.0196(11) 0.0055(9) 0.0041(9) 0.0039(9)
C1 0.0282(12) 0.0213(11) 0.0173(11) 0.0068(9) 0.0006(9) 0.0036(10)
C8 0.0163(10) 0.0164(10) 0.0231(11) 0.0075(9) 0.0050(9) 0.0024(8)
C10 0.0206(11) 0.0169(10) 0.0200(11) 0.0080(9) 0.0103(9) 0.0092(9)
C5 0.0226(11) 0.0160(10) 0.0205(11) 0.0090(9) 0.0089(9) 0.0063(9)
C16 0.0346(13) 0.0184(11) 0.0326(13) 0.0147(10) 0.0127(11) 0.0122(10)
C20 0.0288(12) 0.0117(10) 0.0177(11) 0.0070(8) 0.0089(9) 0.0069(9)
C13 0.0180(10) 0.0167(11) 0.0167(10) 0.0034(8) 0.0051(8) 0.0060(8)
C21 0.0298(13) 0.0270(12) 0.0207(11) 0.0057(9) 0.0111(10) 0.0071(10)
C9 0.0238(11) 0.0114(10) 0.0137(10) 0.0065(8) 0.0045(9) 0.0048(8)
C6 0.0198(10) 0.0114(9) 0.0147(10) 0.0074(8) 0.0054(8) 0.0049(8)
C15 0.0175(10) 0.0139(10) 0.0185(10) 0.0068(8) 0.0013(8) 0.0035(8)
C3 0.0247(11) 0.0171(10) 0.0172(11) 0.0070(8) 0.0083(9) 0.0089(9)
C4 0.0181(10) 0.0158(10) 0.0173(10) 0.0081(8) 0.0085(8) 0.0080(8)
C2 0.0221(11) 0.0145(10) 0.0146(10) 0.0040(8) 0.0073(8) 0.0078(8)
C14 0.0269(12) 0.0146(10) 0.0232(11) 0.0052(9) 0.0109(9) 0.0098(9)
C18 0.0252(11) 0.0086(9) 0.0170(11) 0.0059(8) 0.0041(9) 0.0059(8)
C19 0.0282(12) 0.0179(11) 0.0136(10) 0.0055(8) 0.0054(9) 0.0065(9)
C12 0.0390(14) 0.0276(13) 0.0291(13) 0.0108(10) 0.0209(11) 0.0134(11)
C11 0.0164(10) 0.0139(10) 0.0196(10) 0.0068(8) 0.0054(8) 0.0045(8)

loop_
_atom_type_symbol
_atom_type_description
_atom_type_scat_dispersion_real
_atom_type_scat_dispersion_imag
_atom_type_scat_source
C C 0.0033 0.0016 'International Tables Vol C Tables 4.2.6.8 and 6.1.1.4'
H H 0.0000 0.0000 'International Tables Vol C Tables 4.2.6.8 and 6.1.1.4'
Cl Cl 0.1484 0.1585 'International Tables Vol C Tables 4.2.6.8 and 6.1.1.4'
N N 0.0061 0.0033 'International Tables Vol C Tables 4.2.6.8 and 6.1.1.4'
O O 0.0106 0.0060 'International Tables Vol C Tables 4.2.6.8 and 6.1.1.4'
Ru Ru -1.2594 0.8363 'International Tables Vol C Tables 4.2.6.8 and 6.1.1.4'

loop_
_geom_angle_atom_site_label_1
_geom_angle_atom_site_label_2
_geom_angle_atom_site_label_3
_geom_angle
O4 Ru1 O3 92.32(6)
O2 Ru1 O4 84.89(6)
O2 Ru1 O3 86.70(6)
O1 Ru1 O4 178.98(5)
O1 Ru1 O3 88.25(6)
O1 Ru1 O2 94.30(6)
N1 Ru1 O4 93.83(7)
N1 Ru1 O3 173.27(6)
N1 Ru1 O2 91.12(7)
N1 Ru1 O1 85.57(7)
N1 Ru1 N2 87.96(7)
N2 Ru1 O4 94.64(6)
N2 Ru1 O3 94.27(6)
N2 Ru1 O2 178.94(6)
N2 Ru1 O1 86.16(6)
C20 O4 Ru1 123.60(14)
C18 O3 Ru1 123.14(14)
C15 O2 Ru1 121.87(13)
C13 O1 Ru1 121.57(13)
Ru1 N1 H1 121.2(17)
C2 N1 Ru1 125.60(16)
C2 N1 H1 113.0(17)
C6 N2 Ru1 116.27(12)
C4 N2 Ru1 124.06(14)
C4 N2 C6 119.60(16)
C8 C7 H7 120.1
C6 C7 H7 120.1
C6 C7 C8 119.9(2)
H17A C17 H17B 109.5
H17A C17 H17C 109.5
H17B C17 H17C 109.5
C18 C17 H17A 109.5
C18 C17 H17B 109.5
C18 C17 H17C 109.5
H1A C1 H1B 109.5
H1A C1 H1C 109.5
H1B C1 H1C 109.5
C2 C1 H1A 109.5
C2 C1 H1B 109.5
C2 C1 H1C 109.5
C7 C8 H8 120.5
C9 C8 C7 118.9(2)
C9 C8 H8 120.5
C9 C10 H10 120.4
C9 C10 C11 119.3(2)
C11 C10 H10 120.4
H5A C5 H5B 109.5
H5A C5 H5C 109.5
H5B C5 H5C 109.5
C4 C5 H5A 109.5
C4 C5 H5B 109.5
C4 C5 H5C 109.5
H16A C16 H16B 109.5
H16A C16 H16C 109.5
H16B C16 H16C 109.5
C15 C16 H16A 109.5
C15 C16 H16B 109.5
C15 C16 H16C 109.5
O4 C20 C21 114.30(19)
O4 C20 C19 126.4(2)
C19 C20 C21 119.31(19)
O1 C13 C14 126.5(2)
O1 C13 C12 115.05(19)
C14 C13 C12 118.46(19)
C20 C21 H21A 109.5
C20 C21 H21B 109.5
C20 C21 H21C 109.5
H21A C21 H21B 109.5
H21A C21 H21C 109.5
H21B C21 H21C 109.5
C8 C9 Cl1 119.53(16)
C8 C9 C10 121.53(19)
C10 C9 Cl1 118.94(16)
C7 C6 N2 119.87(18)
C11 C6 N2 119.51(18)
C11 C6 C7 120.52(19)
O2 C15 C16 115.20(19)
O2 C15 C14 126.01(19)
C14 C15 C16 118.79(19)
O5 C3 C4 118.72(19)
O5 C3 C2 119.81(19)
C2 C3 C4 120.26(18)
N2 C4 C5 123.77(18)
N2 C4 C3 121.31(18)
C3 C4 C5 114.88(17)
N1 C2 C1 122.42(19)
N1 C2 C3 120.71(19)
C3 C2 C1 116.82(18)
C13 C14 H14 115.9
C15 C14 C13 128.1(2)
C15 C14 H14 115.9
O3 C18 C17 114.32(19)
O3 C18 C19 126.6(2)
C19 C18 C17 119.11(19)
C20 C19 C18 127.8(2)
C20 C19 H19 116.1
C18 C19 H19 116.1
C13 C12 H12A 109.5
C13 C12 H12B 109.5
C13 C12 H12C 109.5
H12A C12 H12B 109.5
H12A C12 H12C 109.5
H12B C12 H12C 109.5
C10 C11 H11 120.1
C6 C11 C10 119.85(19)
C6 C11 H11 120.1

loop_
_geom_bond_atom_site_label_1
_geom_bond_atom_site_label_2
_geom_bond_distance
Ru1 O4 2.0477(14)
Ru1 O3 2.0589(14)
Ru1 O2 2.0301(13)
Ru1 O1 2.0077(14)
Ru1 N1 1.9459(18)
Ru1 N2 1.9708(16)
Cl1 C9 1.737(2)
O4 C20 1.274(2)
O3 C18 1.272(2)
O2 C15 1.277(3)
O1 C13 1.278(2)
O5 C3 1.234(3)
N1 C2 1.290(3)
N1 H1 0.80(3)
N2 C6 1.440(3)
N2 C4 1.306(3)
C7 H7 0.9300
C7 C8 1.386(3)
C7 C6 1.382(3)
C17 H17A 0.9600
C17 H17B 0.9600
C17 H17C 0.9600
C17 C18 1.501(3)
C1 H1A 0.9600
C1 H1B 0.9600
C1 H1C 0.9600
C1 C2 1.491(3)
C8 H8 0.9300
C8 C9 1.376(3)
C10 H10 0.9300
C10 C9 1.378(3)
C10 C11 1.381(3)
C5 H5A 0.9600
C5 H5B 0.9600
C5 H5C 0.9600
C5 C4 1.496(3)
C16 H16A 0.9600
C16 H16B 0.9600
C16 H16C 0.9600
C16 C15 1.503(3)
C20 C21 1.501(3)
C20 C19 1.392(3)
C13 C14 1.395(3)
C13 C12 1.496(3)
C21 H21A 0.9600
C21 H21B 0.9600
C21 H21C 0.9600
C6 C11 1.378(3)
C15 C14 1.387(3)
C3 C4 1.480(3)
C3 C2 1.473(3)
C14 H14 0.9300
C18 C19 1.395(3)
C19 H19 0.9300
C12 H12A 0.9600
C12 H12B 0.9600
C12 H12C 0.9600
C11 H11 0.9300

loop_
_geom_torsion_atom_site_label_1
_geom_torsion_atom_site_label_2
_geom_torsion_atom_site_label_3
_geom_torsion_atom_site_label_4
_geom_torsion
Ru1 O4 C20 C21 -179.12(13)
Ru1 O4 C20 C19 1.8(3)
Ru1 O3 C18 C17 179.04(13)
Ru1 O3 C18 C19 -2.5(3)
Ru1 O2 C15 C16 -175.37(14)
Ru1 O2 C15 C14 4.5(3)
Ru1 O1 C13 C14 -10.5(3)
Ru1 O1 C13 C12 169.32(14)
Ru1 N1 C2 C1 166.16(16)
Ru1 N1 C2 C3 -16.5(3)
Ru1 N2 C6 C7 86.3(2)
Ru1 N2 C6 C11 -90.01(19)
Ru1 N2 C4 C5 -169.39(15)
Ru1 N2 C4 C3 13.0(3)
O4 C20 C19 C18 2.3(4)
O3 C18 C19 C20 -1.8(4)
O2 C15 C14 C13 3.8(4)
O1 C13 C14 C15 -0.3(4)
O5 C3 C4 N2 -166.5(2)
O5 C3 C4 C5 15.7(3)
O5 C3 C2 N1 168.1(2)
O5 C3 C2 C1 -14.4(3)
N2 C6 C11 C10 176.71(17)
C7 C8 C9 Cl1 -179.99(15)
C7 C8 C9 C10 -0.1(3)
C7 C6 C11 C10 0.4(3)
C17 C18 C19 C20 176.6(2)
C8 C7 C6 N2 -177.18(18)
C8 C7 C6 C11 -0.9(3)
C16 C15 C14 C13 -176.3(2)
C21 C20 C19 C18 -176.8(2)
C9 C10 C11 C6 0.3(3)
C6 N2 C4 C5 7.4(3)
C6 N2 C4 C3 -170.17(18)
C6 C7 C8 C9 0.7(3)
C4 N2 C6 C7 -90.7(2)
C4 N2 C6 C11 92.9(2)
C4 C3 C2 N1 -24.7(3)
C4 C3 C2 C1 152.9(2)
C2 C3 C4 N2 26.1(3)
C2 C3 C4 C5 -151.68(19)
C12 C13 C14 C15 179.8(2)
C11 C10 C9 Cl1 179.50(15)
C11 C10 C9 C8 -0.4(3)
